data_7063951
loop_
_publ_author_name
'Rizbayeva, Tanzilya'
'Smolobochkin, Andrey'
'Gazizov, Almir'
'Babaeva, Olga'
'Lyubina, Anna'
'Sapunova, Anastasiia'
'Voloshina, Alexandra'
'Gerasimova, Daria'
'Burilov, Alexander'
'Pudovik, Michail'

_publ_section_title
;
 Diastereospecific cyclization of 3-arylidene-1-pyrrolinium salts
 containing an alkyltriarylphosphonium fragment: a path to the synthesis
 of new pyrrolizidine derivatives
;
_journal_issue 34
_journal_name_full 'New Journal of Chemistry'
_journal_page_first 14718
_journal_page_last 14727
_journal_paper_doi 10.1039/D5NJ02552D
_journal_volume 49
_journal_year 2025
_chemical_formula_moiety 'Br, C32 H31 N O P'
_chemical_formula_sum 'C32 H31 Br N O P'
_chemical_formula_weight 556.46
_space_group_crystal_system triclinic
_space_group_IT_number 2
_space_group_name_Hall '-P 1'
_space_group_name_H-M_alt 'P -1'
_atom_sites_solution_hydrogens mixed
_atom_sites_solution_primary dual
_audit_creation_date 2025-04-13
_audit_creation_method
;
Olex2 1.3
(compiled 2020.11.12 svn.r5f609507 for OlexSys, GUI svn.r6408)
;
_audit_update_record
;
2025-04-13 deposited with the CCDC.	2025-07-28 downloaded from the CCDC.
;
_cell_angle_alpha 92.334(4)
_cell_angle_beta 99.211(4)
_cell_angle_gamma 90.963(4)
_cell_formula_units_Z 2
_cell_length_a 9.3083(11)
_cell_length_b 10.0808(13)
_cell_length_c 14.0403(16)
_cell_measurement_reflns_used 9860
_cell_measurement_temperature 150.0
_cell_measurement_theta_max 28.36
_cell_measurement_theta_min 2.22
_cell_volume 1299.0(3)
_computing_cell_refinement 'SAINT V8.40B (?, 2016)'
_computing_data_reduction 'SAINT V8.40B (?, 2016)'
_computing_molecular_graphics 'Olex2 1.3 (Dolomanov et al., 2009)'
_computing_publication_material 'Olex2 1.3 (Dolomanov et al., 2009)'
_computing_structure_refinement 'XL  (Sheldrick, 2008)'
_computing_structure_solution 'SHELXT 2018/2 (Sheldrick, 2018)'
_diffrn_ambient_temperature 150.0
_diffrn_measured_fraction_theta_full 0.999
_diffrn_measured_fraction_theta_max 0.999
_diffrn_measurement_device_type 'Bruker APEX-II CCD'
_diffrn_measurement_method '\f and \w scans'
_diffrn_radiation_probe x-ray
_diffrn_radiation_type MoK\a
_diffrn_radiation_wavelength 0.71073
_diffrn_reflns_av_R_equivalents 0.0712
_diffrn_reflns_av_unetI/netI 0.0365
_diffrn_reflns_Laue_measured_fraction_full 0.999
_diffrn_reflns_Laue_measured_fraction_max 0.999
_diffrn_reflns_limit_h_max 11
_diffrn_reflns_limit_h_min -11
_diffrn_reflns_limit_k_max 12
_diffrn_reflns_limit_k_min -12
_diffrn_reflns_limit_l_max 17
_diffrn_reflns_limit_l_min -17
_diffrn_reflns_number 48774
_diffrn_reflns_point_group_measured_fraction_full 0.999
_diffrn_reflns_point_group_measured_fraction_max 0.999
_diffrn_reflns_theta_full 25.242
_diffrn_reflns_theta_max 26.999
_diffrn_reflns_theta_min 2.448
_diffrn_source_current 1.4
_diffrn_source_power 0.07
_diffrn_source_voltage 50.0
_diffrn_standards_number 0
_exptl_absorpt_coefficient_mu 1.670
_exptl_absorpt_correction_T_max 0.7460
_exptl_absorpt_correction_T_min 0.6685
_exptl_absorpt_correction_type multi-scan
_exptl_absorpt_process_details
;
SADABS-2016/2 (Bruker,2016/2) was used for absorption correction.
wR2(int) was 0.1472 before and 0.0754 after correction.
The Ratio of minimum to maximum transmission is 0.8961.
The \l/2 correction factor is Not present.
;
_exptl_crystal_colour yellow
_exptl_crystal_colour_primary yellow
_exptl_crystal_density_diffrn 1.423
_exptl_crystal_description plate
_exptl_crystal_F_000 576
_exptl_crystal_size_max 0.459
_exptl_crystal_size_mid 0.201
_exptl_crystal_size_min 0.134
_refine_diff_density_max 0.746
_refine_diff_density_min -0.368
_refine_diff_density_rms 0.080
_refine_ls_extinction_method none
_refine_ls_goodness_of_fit_ref 1.076
_refine_ls_hydrogen_treatment mixed
_refine_ls_matrix_type full
_refine_ls_number_parameters 329
_refine_ls_number_reflns 5658
_refine_ls_number_restraints 0
_refine_ls_restrained_S_all 1.076
_refine_ls_R_factor_all 0.0524
_refine_ls_R_factor_gt 0.0440
_refine_ls_shift/su_max 0.000
_refine_ls_shift/su_mean 0.000
_refine_ls_structure_factor_coef Fsqd
_refine_ls_weighting_details 'w=1/[\s^2^(Fo^2^)+(0.0523P)^2^+1.1844P] where P=(Fo^2^+2Fc^2^)/3'
_refine_ls_weighting_scheme calc
_refine_ls_wR_factor_gt 0.1061
_refine_ls_wR_factor_ref 0.1100
_reflns_Friedel_coverage 0.000
_reflns_number_gt 4899
_reflns_number_total 5658
_reflns_threshold_expression 'I > 2\s(I)'
_cod_data_source_file d5nj02552d2.cif
_cod_data_source_block dp391_0m
_cod_depositor_comments 'Adding full bibliography for 7063950--7063958.cif.'
_cod_database_code 7063951
_shelx_shelxl_version_number 2019/1
_shelx_space_group_comment
;
The symmetry employed for this shelxl refinement is uniquely defined
by the following loop, which should always be used as a source of
symmetry information in preference to the above space-group names.
They are only intended as comments.
;
_shelx_estimated_absorpt_t_max 0.807
_shelx_estimated_absorpt_t_min 0.514
_olex2_refinement_description
;
1. Fixed Uiso
 At 1.2 times of:
  All C(H) groups, All C(H,H) groups
2.a Ternary CH refined with riding coordinates:
 C4(H4), C5(H5)
2.b Secondary CH2 refined with riding coordinates:
 C2(H2A,H2B), C3(H3A,H3B), C7(H7A,H7B), C8(H8A,H8B)
2.c Aromatic/amide H refined with riding coordinates:
 C9(H9), C11(H11), C12(H12), C13(H13), C15(H15), C17(H17), C18(H18), C19(H19),
 C20(H20), C21(H21), C23(H23), C24(H24), C25(H25), C26(H26), C27(H27), C29(H29),
  C30(H30), C31(H31), C32(H32), C33(H33)
;
_olex2_submission_special_instructions 'No special instructions were received'

loop_
_space_group_symop_operation_xyz
'x, y, z'
'-x, -y, -z'

loop_
_atom_site_label
_atom_site_type_symbol
_atom_site_fract_x
_atom_site_fract_y
_atom_site_fract_z
_atom_site_U_iso_or_equiv
_atom_site_adp_type
_atom_site_occupancy
_atom_site_site_symmetry_order
_atom_site_calc_flag
_atom_site_refinement_flags_posn
_atom_site_refinement_flags_adp
_atom_site_refinement_flags_occupancy
_atom_site_disorder_assembly
_atom_site_disorder_group
Br1 Br 0.85101(3) 1.02465(3) 0.75700(2) 0.03387(11) Uani 1 1 d . . . . .
P1 P 0.65974(6) 0.60572(6) 0.20289(4) 0.01641(14) Uani 1 1 d . . . . .
O1 O 0.5029(3) 1.0152(2) 0.76641(15) 0.0361(5) Uani 1 1 d . . . . .
H1 H 0.602(5) 1.009(4) 0.766(3) 0.061(12) Uiso 1 1 d . . . . .
N1 N 0.8164(2) 0.5589(2) 0.45978(15) 0.0221(4) Uani 1 1 d . . . . .
C2 C 0.9163(3) 0.6726(3) 0.45576(19) 0.0235(5) Uani 1 1 d . . . . .
H2A H 1.018851 0.648422 0.476572 0.028 Uiso 1 1 calc R U . . .
H2B H 0.892974 0.749025 0.496663 0.028 Uiso 1 1 calc R U . . .
C3 C 0.8882(3) 0.7035(3) 0.34913(19) 0.0224(5) Uani 1 1 d . . . . .
H3A H 0.940537 0.642163 0.310568 0.027 Uiso 1 1 calc R U . . .
H3B H 0.917583 0.796145 0.339243 0.027 Uiso 1 1 calc R U . . .
C4 C 0.7201(3) 0.6818(2) 0.32274(17) 0.0179(5) Uani 1 1 d . . . . .
H4 H 0.674770 0.770821 0.325010 0.021 Uiso 1 1 calc R U . . .
C5 C 0.6764(3) 0.6025(3) 0.40640(17) 0.0201(5) Uani 1 1 d . . . . .
H5 H 0.613210 0.523847 0.380224 0.024 Uiso 1 1 calc R U . . .
C6 C 0.6053(3) 0.6833(3) 0.48092(18) 0.0227(5) Uani 1 1 d . . . . .
C7 C 0.6842(3) 0.6509(3) 0.57992(19) 0.0297(6) Uani 1 1 d . . . . .
H7A H 0.615050 0.620206 0.621534 0.036 Uiso 1 1 calc R U . . .
H7B H 0.740311 0.729089 0.612114 0.036 Uiso 1 1 calc R U . . .
C8 C 0.7864(3) 0.5388(3) 0.55788(19) 0.0280(6) Uani 1 1 d . . . . .
H8A H 0.877907 0.543863 0.604950 0.034 Uiso 1 1 calc R U . . .
H8B H 0.738969 0.450815 0.561140 0.034 Uiso 1 1 calc R U . . .
C9 C 0.4926(3) 0.7627(3) 0.45993(19) 0.0236(5) Uani 1 1 d . . . . .
H9 H 0.455754 0.771732 0.393463 0.028 Uiso 1 1 calc R U . . .
C10 C 0.4195(3) 0.8382(3) 0.53031(19) 0.0234(5) Uani 1 1 d . . . . .
C11 C 0.2695(3) 0.8582(3) 0.5099(2) 0.0284(6) Uani 1 1 d . . . . .
H11 H 0.215359 0.827711 0.449604 0.034 Uiso 1 1 calc R U . . .
C12 C 0.2000(3) 0.9232(3) 0.5786(2) 0.0312(6) Uani 1 1 d . . . . .
H12 H 0.097788 0.934890 0.565179 0.037 Uiso 1 1 calc R U . . .
C13 C 0.2769(3) 0.9709(3) 0.6656(2) 0.0288(6) Uani 1 1 d . . . . .
H13 H 0.227765 1.011656 0.713006 0.035 Uiso 1 1 calc R U . . .
C14 C 0.4270(3) 0.9586(3) 0.6833(2) 0.0260(6) Uani 1 1 d . . . . .
C15 C 0.4971(3) 0.8922(3) 0.6163(2) 0.0258(6) Uani 1 1 d . . . . .
H15 H 0.599758 0.883372 0.629304 0.031 Uiso 1 1 calc R U . . .
C16 C 0.4717(2) 0.5577(2) 0.19406(17) 0.0179(5) Uani 1 1 d . . . . .
C17 C 0.4253(3) 0.4261(3) 0.17691(18) 0.0220(5) Uani 1 1 d . . . . .
H17 H 0.493391 0.359218 0.168309 0.026 Uiso 1 1 calc R U . . .
C18 C 0.2790(3) 0.3925(3) 0.1724(2) 0.0273(6) Uani 1 1 d . . . . .
H18 H 0.246408 0.302615 0.160502 0.033 Uiso 1 1 calc R U . . .
C19 C 0.1807(3) 0.4911(3) 0.1853(2) 0.0288(6) Uani 1 1 d . . . . .
H19 H 0.080539 0.468037 0.181763 0.035 Uiso 1 1 calc R U . . .
C20 C 0.2259(3) 0.6214(3) 0.20304(19) 0.0267(6) Uani 1 1 d . . . . .
H20 H 0.157464 0.687526 0.212557 0.032 Uiso 1 1 calc R U . . .
C21 C 0.3711(3) 0.6563(3) 0.20705(18) 0.0211(5) Uani 1 1 d . . . . .
H21 H 0.402647 0.746486 0.218531 0.025 Uiso 1 1 calc R U . . .
C22 C 0.6788(3) 0.7262(2) 0.11476(17) 0.0191(5) Uani 1 1 d . . . . .
C23 C 0.5620(3) 0.7604(3) 0.04605(19) 0.0247(5) Uani 1 1 d . . . . .
H23 H 0.469270 0.718798 0.044446 0.030 Uiso 1 1 calc R U . . .
C24 C 0.5809(3) 0.8549(3) -0.0200(2) 0.0298(6) Uani 1 1 d . . . . .
H24 H 0.500815 0.878481 -0.066590 0.036 Uiso 1 1 calc R U . . .
C25 C 0.7158(4) 0.9150(3) -0.0183(2) 0.0323(6) Uani 1 1 d . . . . .
H25 H 0.728236 0.980211 -0.063422 0.039 Uiso 1 1 calc R U . . .
C26 C 0.8329(3) 0.8803(3) 0.0492(2) 0.0302(6) Uani 1 1 d . . . . .
H26 H 0.925787 0.921088 0.049711 0.036 Uiso 1 1 calc R U . . .
C27 C 0.8150(3) 0.7866(3) 0.11579(19) 0.0258(6) Uani 1 1 d . . . . .
H27 H 0.895393 0.763304 0.162221 0.031 Uiso 1 1 calc R U . . .
C28 C 0.7620(2) 0.4626(2) 0.17754(18) 0.0183(5) Uani 1 1 d . . . . .
C29 C 0.7773(3) 0.4318(3) 0.08197(19) 0.0240(5) Uani 1 1 d . . . . .
H29 H 0.738509 0.488389 0.032200 0.029 Uiso 1 1 calc R U . . .
C30 C 0.8496(3) 0.3177(3) 0.0601(2) 0.0304(6) Uani 1 1 d . . . . .
H30 H 0.859155 0.295392 -0.004994 0.037 Uiso 1 1 calc R U . . .
C31 C 0.9075(3) 0.2371(3) 0.1327(2) 0.0294(6) Uani 1 1 d . . . . .
H31 H 0.957778 0.159806 0.117451 0.035 Uiso 1 1 calc R U . . .
C32 C 0.8932(3) 0.2673(3) 0.2277(2) 0.0273(6) Uani 1 1 d . . . . .
H32 H 0.934189 0.211251 0.277190 0.033 Uiso 1 1 calc R U . . .
C33 C 0.8192(3) 0.3794(3) 0.25071(19) 0.0225(5) Uani 1 1 d . . . . .
H33 H 0.807584 0.399494 0.315687 0.027 Uiso 1 1 calc R U . . .

loop_
_atom_site_aniso_label
_atom_site_aniso_U_11
_atom_site_aniso_U_22
_atom_site_aniso_U_33
_atom_site_aniso_U_23
_atom_site_aniso_U_13
_atom_site_aniso_U_12
Br1 0.02795(16) 0.03677(18) 0.03542(18) 0.00509(12) -0.00030(12) 0.00087(12)
P1 0.0116(3) 0.0203(3) 0.0174(3) 0.0007(2) 0.0029(2) -0.0003(2)
O1 0.0358(12) 0.0407(12) 0.0306(11) -0.0100(9) 0.0047(9) 0.0014(10)
N1 0.0206(11) 0.0258(11) 0.0197(11) 0.0037(9) 0.0018(8) -0.0006(9)
C2 0.0175(12) 0.0270(13) 0.0247(13) -0.0011(10) 0.0006(10) -0.0016(10)
C3 0.0143(12) 0.0258(13) 0.0262(13) 0.0003(10) 0.0015(10) -0.0032(10)
C4 0.0161(11) 0.0210(12) 0.0165(11) -0.0004(9) 0.0032(9) -0.0019(9)
C5 0.0180(12) 0.0252(13) 0.0168(12) 0.0002(10) 0.0022(9) -0.0029(10)
C6 0.0211(12) 0.0296(14) 0.0179(12) -0.0003(10) 0.0053(10) -0.0046(10)
C7 0.0296(15) 0.0407(17) 0.0192(13) 0.0027(11) 0.0042(11) 0.0044(12)
C8 0.0325(15) 0.0306(15) 0.0211(13) 0.0057(11) 0.0039(11) 0.0035(12)
C9 0.0196(12) 0.0331(14) 0.0180(12) -0.0014(10) 0.0039(10) -0.0043(11)
C10 0.0206(12) 0.0271(14) 0.0239(13) 0.0042(11) 0.0068(10) -0.0001(10)
C11 0.0216(13) 0.0322(15) 0.0303(15) 0.0012(12) 0.0016(11) -0.0001(11)
C12 0.0199(13) 0.0299(15) 0.0451(18) 0.0004(13) 0.0091(12) 0.0011(11)
C13 0.0304(15) 0.0224(13) 0.0370(16) 0.0014(11) 0.0155(12) 0.0007(11)
C14 0.0321(14) 0.0216(13) 0.0243(13) 0.0001(10) 0.0046(11) -0.0010(11)
C15 0.0208(13) 0.0297(14) 0.0274(14) -0.0009(11) 0.0059(10) 0.0009(11)
C16 0.0127(11) 0.0235(12) 0.0174(11) -0.0001(9) 0.0023(9) -0.0027(9)
C17 0.0191(12) 0.0256(13) 0.0212(13) -0.0033(10) 0.0042(10) -0.0006(10)
C18 0.0228(13) 0.0318(15) 0.0269(14) -0.0033(11) 0.0050(11) -0.0097(11)
C19 0.0146(12) 0.0429(17) 0.0285(14) -0.0015(12) 0.0037(10) -0.0058(11)
C20 0.0165(12) 0.0385(16) 0.0253(14) 0.0008(11) 0.0037(10) 0.0045(11)
C21 0.0175(12) 0.0261(13) 0.0190(12) -0.0013(10) 0.0010(9) -0.0004(10)
C22 0.0223(12) 0.0200(12) 0.0158(11) 0.0012(9) 0.0051(9) 0.0015(10)
C23 0.0238(13) 0.0276(14) 0.0229(13) 0.0014(11) 0.0038(10) 0.0029(11)
C24 0.0381(16) 0.0302(15) 0.0207(13) 0.0034(11) 0.0022(11) 0.0092(12)
C25 0.0486(18) 0.0241(14) 0.0256(14) 0.0034(11) 0.0102(13) -0.0006(13)
C26 0.0345(15) 0.0297(15) 0.0279(15) 0.0012(12) 0.0110(12) -0.0086(12)
C27 0.0231(13) 0.0308(14) 0.0237(13) 0.0042(11) 0.0041(10) -0.0017(11)
C28 0.0105(10) 0.0204(12) 0.0245(13) -0.0004(10) 0.0046(9) -0.0020(9)
C29 0.0200(12) 0.0292(14) 0.0206(13) -0.0025(10) -0.0024(10) 0.0028(10)
C30 0.0308(15) 0.0359(16) 0.0230(14) -0.0080(12) 0.0015(11) 0.0046(12)
C31 0.0272(14) 0.0205(13) 0.0397(16) -0.0079(11) 0.0050(12) 0.0015(11)
C32 0.0252(14) 0.0242(14) 0.0338(15) 0.0092(11) 0.0071(11) 0.0000(11)
C33 0.0203(12) 0.0256(13) 0.0231(13) 0.0036(10) 0.0073(10) -0.0007(10)

loop_
_atom_type_symbol
_atom_type_description
_atom_type_scat_dispersion_real
_atom_type_scat_dispersion_imag
_atom_type_scat_source
C C 0.0033 0.0016 'International Tables Vol C Tables 4.2.6.8 and 6.1.1.4'
H H 0.0000 0.0000 'International Tables Vol C Tables 4.2.6.8 and 6.1.1.4'
Br Br -0.2901 2.4595 'International Tables Vol C Tables 4.2.6.8 and 6.1.1.4'
N N 0.0061 0.0033 'International Tables Vol C Tables 4.2.6.8 and 6.1.1.4'
O O 0.0106 0.0060 'International Tables Vol C Tables 4.2.6.8 and 6.1.1.4'
P P 0.1023 0.0942 'International Tables Vol C Tables 4.2.6.8 and 6.1.1.4'

loop_
_geom_angle_atom_site_label_1
_geom_angle_atom_site_label_2
_geom_angle_atom_site_label_3
_geom_angle
_geom_angle_site_symmetry_1
_geom_angle_site_symmetry_3
_geom_angle_publ_flag
C16 P1 C4 108.17(11) . . ?
C16 P1 C22 109.44(11) . . ?
C16 P1 C28 109.09(11) . . ?
C22 P1 C4 108.67(11) . . ?
C22 P1 C28 108.33(11) . . ?
C28 P1 C4 113.10(11) . . ?
C14 O1 H1 110(3) . . ?
C2 N1 C5 103.61(19) . . ?
C8 N1 C2 112.6(2) . . ?
C8 N1 C5 104.31(19) . . ?
N1 C2 H2A 111.2 . . ?
N1 C2 H2B 111.2 . . ?
N1 C2 C3 102.6(2) . . ?
H2A C2 H2B 109.2 . . ?
C3 C2 H2A 111.2 . . ?
C3 C2 H2B 111.2 . . ?
C2 C3 H3A 111.3 . . ?
C2 C3 H3B 111.3 . . ?
C2 C3 C4 102.2(2) . . ?
H3A C3 H3B 109.2 . . ?
C4 C3 H3A 111.3 . . ?
C4 C3 H3B 111.3 . . ?
P1 C4 H4 107.6 . . ?
C3 C4 P1 114.30(17) . . ?
C3 C4 H4 107.6 . . ?
C5 C4 P1 114.49(17) . . ?
C5 C4 C3 104.95(19) . . ?
C5 C4 H4 107.6 . . ?
N1 C5 C4 104.24(19) . . ?
N1 C5 H5 110.4 . . ?
N1 C5 C6 105.4(2) . . ?
C4 C5 H5 110.4 . . ?
C6 C5 C4 115.6(2) . . ?
C6 C5 H5 110.4 . . ?
C7 C6 C5 107.0(2) . . ?
C9 C6 C5 125.2(2) . . ?
C9 C6 C7 127.8(2) . . ?
C6 C7 H7A 111.1 . . ?
C6 C7 H7B 111.1 . . ?
C6 C7 C8 103.4(2) . . ?
H7A C7 H7B 109.0 . . ?
C8 C7 H7A 111.1 . . ?
C8 C7 H7B 111.1 . . ?
N1 C8 C7 106.1(2) . . ?
N1 C8 H8A 110.5 . . ?
N1 C8 H8B 110.5 . . ?
C7 C8 H8A 110.5 . . ?
C7 C8 H8B 110.5 . . ?
H8A C8 H8B 108.7 . . ?
C6 C9 H9 116.9 . . ?
C6 C9 C10 126.2(2) . . ?
C10 C9 H9 116.9 . . ?
C11 C10 C9 119.9(2) . . ?
C15 C10 C9 121.4(2) . . ?
C15 C10 C11 118.7(2) . . ?
C10 C11 H11 120.2 . . ?
C12 C11 C10 119.6(3) . . ?
C12 C11 H11 120.2 . . ?
C11 C12 H12 119.4 . . ?
C13 C12 C11 121.1(3) . . ?
C13 C12 H12 119.4 . . ?
C12 C13 H13 120.4 . . ?
C12 C13 C14 119.2(3) . . ?
C14 C13 H13 120.4 . . ?
O1 C14 C13 118.6(2) . . ?
O1 C14 C15 121.3(3) . . ?
C15 C14 C13 120.1(3) . . ?
C10 C15 H15 119.5 . . ?
C14 C15 C10 121.0(3) . . ?
C14 C15 H15 119.5 . . ?
C17 C16 P1 121.47(19) . . ?
C17 C16 C21 120.1(2) . . ?
C21 C16 P1 118.41(19) . . ?
C16 C17 H17 120.1 . . ?
C16 C17 C18 119.7(2) . . ?
C18 C17 H17 120.1 . . ?
C17 C18 H18 120.2 . . ?
C19 C18 C17 119.6(3) . . ?
C19 C18 H18 120.2 . . ?
C18 C19 H19 119.5 . . ?
C20 C19 C18 121.1(2) . . ?
C20 C19 H19 119.5 . . ?
C19 C20 H20 120.0 . . ?
C19 C20 C21 120.0(2) . . ?
C21 C20 H20 120.0 . . ?
C16 C21 H21 120.2 . . ?
C20 C21 C16 119.6(2) . . ?
C20 C21 H21 120.2 . . ?
C23 C22 P1 121.8(2) . . ?
C23 C22 C27 119.5(2) . . ?
C27 C22 P1 118.64(19) . . ?
C22 C23 H23 120.0 . . ?
C24 C23 C22 120.1(3) . . ?
C24 C23 H23 120.0 . . ?
C23 C24 H24 119.9 . . ?
C25 C24 C23 120.2(3) . . ?
C25 C24 H24 119.9 . . ?
C24 C25 H25 120.0 . . ?
C24 C25 C26 120.1(3) . . ?
C26 C25 H25 120.0 . . ?
C25 C26 H26 119.9 . . ?
C27 C26 C25 120.2(3) . . ?
C27 C26 H26 119.9 . . ?
C22 C27 H27 120.0 . . ?
C26 C27 C22 120.0(3) . . ?
C26 C27 H27 120.0 . . ?
C29 C28 P1 118.54(19) . . ?
C29 C28 C33 120.2(2) . . ?
C33 C28 P1 121.18(19) . . ?
C28 C29 H29 120.2 . . ?
C30 C29 C28 119.5(2) . . ?
C30 C29 H29 120.2 . . ?
C29 C30 H30 120.0 . . ?
C31 C30 C29 120.0(3) . . ?
C31 C30 H30 120.0 . . ?
C30 C31 H31 119.6 . . ?
C30 C31 C32 120.8(2) . . ?
C32 C31 H31 119.6 . . ?
C31 C32 H32 120.0 . . ?
C31 C32 C33 120.1(3) . . ?
C33 C32 H32 120.0 . . ?
C28 C33 H33 120.3 . . ?
C32 C33 C28 119.4(2) . . ?
C32 C33 H33 120.3 . . ?

loop_
_geom_bond_atom_site_label_1
_geom_bond_atom_site_label_2
_geom_bond_distance
_geom_bond_site_symmetry_2
_geom_bond_publ_flag
P1 C4 1.820(2) . ?
P1 C16 1.792(2) . ?
P1 C22 1.795(2) . ?
P1 C28 1.797(2) . ?
O1 H1 0.93(4) . ?
O1 C14 1.362(3) . ?
N1 C2 1.473(3) . ?
N1 C5 1.479(3) . ?
N1 C8 1.470(3) . ?
C2 H2A 0.9900 . ?
C2 H2B 0.9900 . ?
C2 C3 1.524(4) . ?
C3 H3A 0.9900 . ?
C3 H3B 0.9900 . ?
C3 C4 1.559(3) . ?
C4 H4 1.0000 . ?
C4 C5 1.550(3) . ?
C5 H5 1.0000 . ?
C5 C6 1.538(3) . ?
C6 C7 1.516(4) . ?
C6 C9 1.333(4) . ?
C7 H7A 0.9900 . ?
C7 H7B 0.9900 . ?
C7 C8 1.543(4) . ?
C8 H8A 0.9900 . ?
C8 H8B 0.9900 . ?
C9 H9 0.9500 . ?
C9 C10 1.480(4) . ?
C10 C11 1.400(4) . ?
C10 C15 1.389(4) . ?
C11 H11 0.9500 . ?
C11 C12 1.393(4) . ?
C12 H12 0.9500 . ?
C12 C13 1.377(4) . ?
C13 H13 0.9500 . ?
C13 C14 1.388(4) . ?
C14 C15 1.385(4) . ?
C15 H15 0.9500 . ?
C16 C17 1.388(4) . ?
C16 C21 1.403(3) . ?
C17 H17 0.9500 . ?
C17 C18 1.389(4) . ?
C18 H18 0.9500 . ?
C18 C19 1.388(4) . ?
C19 H19 0.9500 . ?
C19 C20 1.374(4) . ?
C20 H20 0.9500 . ?
C20 C21 1.383(4) . ?
C21 H21 0.9500 . ?
C22 C23 1.391(4) . ?
C22 C27 1.394(4) . ?
C23 H23 0.9500 . ?
C23 C24 1.385(4) . ?
C24 H24 0.9500 . ?
C24 C25 1.382(4) . ?
C25 H25 0.9500 . ?
C25 C26 1.384(4) . ?
C26 H26 0.9500 . ?
C26 C27 1.383(4) . ?
C27 H27 0.9500 . ?
C28 C29 1.395(4) . ?
C28 C33 1.397(4) . ?
C29 H29 0.9500 . ?
C29 C30 1.391(4) . ?
C30 H30 0.9500 . ?
C30 C31 1.378(4) . ?
C31 H31 0.9500 . ?
C31 C32 1.383(4) . ?
C32 H32 0.9500 . ?
C32 C33 1.387(4) . ?
C33 H33 0.9500 . ?

loop_
_geom_torsion_atom_site_label_1
_geom_torsion_atom_site_label_2
_geom_torsion_atom_site_label_3
_geom_torsion_atom_site_label_4
_geom_torsion
_geom_torsion_site_symmetry_1
_geom_torsion_site_symmetry_2
_geom_torsion_site_symmetry_3
_geom_torsion_site_symmetry_4
_geom_torsion_publ_flag
P1 C4 C5 N1 113.80(19) . . . . ?
P1 C4 C5 C6 -131.01(19) . . . . ?
P1 C16 C17 C18 178.8(2) . . . . ?
P1 C16 C21 C20 -178.37(19) . . . . ?
P1 C22 C23 C24 179.2(2) . . . . ?
P1 C22 C27 C26 -179.6(2) . . . . ?
P1 C28 C29 C30 -176.7(2) . . . . ?
P1 C28 C33 C32 177.8(2) . . . . ?
O1 C14 C15 C10 -178.0(3) . . . . ?
N1 C2 C3 C4 39.0(2) . . . . ?
N1 C5 C6 C7 -16.1(3) . . . . ?
N1 C5 C6 C9 165.8(3) . . . . ?
C2 N1 C5 C4 37.4(2) . . . . ?
C2 N1 C5 C6 -84.8(2) . . . . ?
C2 N1 C8 C7 73.6(3) . . . . ?
C2 C3 C4 P1 -142.29(18) . . . . ?
C2 C3 C4 C5 -16.0(2) . . . . ?
C3 C4 C5 N1 -12.3(2) . . . . ?
C3 C4 C5 C6 102.9(2) . . . . ?
C4 P1 C16 C17 -119.2(2) . . . . ?
C4 P1 C16 C21 59.4(2) . . . . ?
C4 P1 C22 C23 -124.2(2) . . . . ?
C4 P1 C22 C27 55.8(2) . . . . ?
C4 P1 C28 C29 -150.9(2) . . . . ?
C4 P1 C28 C33 32.2(2) . . . . ?
C4 C5 C6 C7 -130.6(2) . . . . ?
C4 C5 C6 C9 51.3(3) . . . . ?
C5 N1 C2 C3 -48.5(2) . . . . ?
C5 N1 C8 C7 -38.1(3) . . . . ?
C5 C6 C7 C8 -6.6(3) . . . . ?
C5 C6 C9 C10 178.0(2) . . . . ?
C6 C7 C8 N1 27.4(3) . . . . ?
C6 C9 C10 C11 -146.0(3) . . . . ?
C6 C9 C10 C15 35.1(4) . . . . ?
C7 C6 C9 C10 0.3(5) . . . . ?
C8 N1 C2 C3 -160.6(2) . . . . ?
C8 N1 C5 C4 155.5(2) . . . . ?
C8 N1 C5 C6 33.3(3) . . . . ?
C9 C6 C7 C8 171.5(3) . . . . ?
C9 C10 C11 C12 176.6(3) . . . . ?
C9 C10 C15 C14 -177.7(3) . . . . ?
C10 C11 C12 C13 1.5(4) . . . . ?
C11 C10 C15 C14 3.4(4) . . . . ?
C11 C12 C13 C14 2.7(4) . . . . ?
C12 C13 C14 O1 175.0(3) . . . . ?
C12 C13 C14 C15 -3.8(4) . . . . ?
C13 C14 C15 C10 0.7(4) . . . . ?
C15 C10 C11 C12 -4.5(4) . . . . ?
C16 P1 C4 C3 168.47(17) . . . . ?
C16 P1 C4 C5 47.4(2) . . . . ?
C16 P1 C22 C23 -6.3(2) . . . . ?
C16 P1 C22 C27 173.7(2) . . . . ?
C16 P1 C28 C29 88.6(2) . . . . ?
C16 P1 C28 C33 -88.2(2) . . . . ?
C16 C17 C18 C19 -0.1(4) . . . . ?
C17 C16 C21 C20 0.3(4) . . . . ?
C17 C18 C19 C20 -0.4(4) . . . . ?
C18 C19 C20 C21 0.8(4) . . . . ?
C19 C20 C21 C16 -0.8(4) . . . . ?
C21 C16 C17 C18 0.2(4) . . . . ?
C22 P1 C4 C3 -72.8(2) . . . . ?
C22 P1 C4 C5 166.08(17) . . . . ?
C22 P1 C16 C17 122.5(2) . . . . ?
C22 P1 C16 C21 -58.8(2) . . . . ?
C22 P1 C28 C29 -30.4(2) . . . . ?
C22 P1 C28 C33 152.8(2) . . . . ?
C22 C23 C24 C25 0.4(4) . . . . ?
C23 C22 C27 C26 0.4(4) . . . . ?
C23 C24 C25 C26 0.4(4) . . . . ?
C24 C25 C26 C27 -0.7(4) . . . . ?
C25 C26 C27 C22 0.3(4) . . . . ?
C27 C22 C23 C24 -0.8(4) . . . . ?
C28 P1 C4 C3 47.5(2) . . . . ?
C28 P1 C4 C5 -73.59(19) . . . . ?
C28 P1 C16 C17 4.2(2) . . . . ?
C28 P1 C16 C21 -177.20(19) . . . . ?
C28 P1 C22 C23 112.5(2) . . . . ?
C28 P1 C22 C27 -67.4(2) . . . . ?
C28 C29 C30 C31 -1.0(4) . . . . ?
C29 C28 C33 C32 1.0(4) . . . . ?
C29 C30 C31 C32 0.7(4) . . . . ?
C30 C31 C32 C33 0.4(4) . . . . ?
C31 C32 C33 C28 -1.3(4) . . . . ?
C33 C28 C29 C30 0.1(4) . . . . ?
